data_7217265
loop_
_publ_author_name
'Galkina, Irina'
'Tufatullin, Artem'
'Krivolapov, Dmitry'
'Bakhtiyarova, Yuliya'
'Chubukaeva, Dinara'
'Stakheev, Vitaly'
'Galkin, Vladimir'
'Cherkasov, Rafael'
'B\"uchner, Bernd'
'Kataeva, Olga'

_publ_section_title
;
 Crystal structure of phosphonium carboxylate complexes. The role of the
 metal coordination geometry, ligand conformation and hydrogen bonding
;
_journal_issue 38
_journal_name_full CrystEngComm
_journal_page_first 9010
_journal_paper_doi 10.1039/C4CE01361A
_journal_volume 16
_journal_year 2014
_chemical_formula_moiety 'C44 H42 Cd Cl2 O4 P2, 4(H2 O)'
_chemical_formula_sum 'C44 H50 Cd Cl2 O8 P2'
_chemical_formula_weight 952.08
_chemical_name_systematic
; 
 ? 
;
_space_group_IT_number 14
_symmetry_cell_setting monoclinic
_symmetry_space_group_name_Hall '-P 2ybc'
_symmetry_space_group_name_H-M 'P 1 21/c 1'
_atom_sites_solution_hydrogens geom
_atom_sites_solution_primary direct
_atom_sites_solution_secondary difmap
_audit_creation_method SHELXL-97
_cell_angle_alpha 90.00
_cell_angle_beta 97.260(10)
_cell_angle_gamma 90.00
_cell_formula_units_Z 4
_cell_length_a 18.380(10)
_cell_length_b 12.946(7)
_cell_length_c 18.556(10)
_cell_measurement_reflns_used 3668
_cell_measurement_temperature 198(2)
_cell_measurement_theta_max 22.15
_cell_measurement_theta_min 2.74
_cell_volume 4380(4)
_computing_cell_refinement 'APEX2  v2, 1-4  (Bruker AXS, 2005-2007)'
_computing_data_collection 'APEX2  v2, 1-4  (Bruker AXS, 2005-2007)'
_computing_data_reduction 'SAINT NT v6.0 (Bruker AXS, 2003)'
_computing_molecular_graphics 'ORTEP-3 for Windows (Farrugia, 1997)'
_computing_publication_material 'WinGX (Farrugia 1999), enCIFer (Allen et al. 2004)'
_computing_structure_refinement 'SHELXL-97 (Sheldrick, 1997), WinGX (Farrugia 1999), PLATON (Spek 2005)'
_computing_structure_solution 'SIR2004 (Burla et al., 2005)'
_diffrn_ambient_temperature 198(2)
_diffrn_measured_fraction_theta_full 0.967
_diffrn_measured_fraction_theta_max 0.967
_diffrn_measurement_device 'Bruker Kappa APEX II CCD'
_diffrn_measurement_device_type 'CCD area detector'
_diffrn_measurement_method 'phi and omega scans'
_diffrn_radiation_monochromator graphite
_diffrn_radiation_source 'fine-focus sealed tube'
_diffrn_radiation_type MoK\a
_diffrn_radiation_wavelength 0.71073
_diffrn_reflns_av_R_equivalents 0.1323
_diffrn_reflns_av_sigmaI/netI 0.1455
_diffrn_reflns_limit_h_max 21
_diffrn_reflns_limit_h_min -21
_diffrn_reflns_limit_k_max 15
_diffrn_reflns_limit_k_min -12
_diffrn_reflns_limit_l_max 22
_diffrn_reflns_limit_l_min -22
_diffrn_reflns_number 25711
_diffrn_reflns_theta_full 25.00
_diffrn_reflns_theta_max 25.00
_diffrn_reflns_theta_min 1.12
_exptl_absorpt_coefficient_mu 0.745
_exptl_absorpt_correction_T_max 0.9160
_exptl_absorpt_correction_T_min 0.8075
_exptl_absorpt_correction_type multi-scan
_exptl_absorpt_process_details 'SADABS version 2.10 (Sheldrick,Bruker AXS Inc.)'
_exptl_crystal_colour colorless
_exptl_crystal_density_diffrn 1.444
_exptl_crystal_density_method 'not measured'
_exptl_crystal_description block
_exptl_crystal_F_000 1960
_exptl_crystal_size_max 0.30
_exptl_crystal_size_mid 0.25
_exptl_crystal_size_min 0.12
_refine_diff_density_max 1.296
_refine_diff_density_min -1.267
_refine_diff_density_rms 0.113
_refine_ls_extinction_method none
_refine_ls_goodness_of_fit_ref 0.943
_refine_ls_hydrogen_treatment mixed
_refine_ls_matrix_type full
_refine_ls_number_parameters 531
_refine_ls_number_reflns 7453
_refine_ls_number_restraints 6
_refine_ls_restrained_S_all 0.942
_refine_ls_R_factor_all 0.1267
_refine_ls_R_factor_gt 0.0702
_refine_ls_shift/su_max 0.000
_refine_ls_shift/su_mean 0.000
_refine_ls_structure_factor_coef Fsqd
_refine_ls_weighting_details 'calc w=1/[\s^2^(Fo^2^)+(0.0938P)^2^+0.0000P] where P=(Fo^2^+2Fc^2^)/3'
_refine_ls_weighting_scheme calc
_refine_ls_wR_factor_gt 0.1691
_refine_ls_wR_factor_ref 0.1924
_reflns_number_gt 4146
_reflns_number_total 7453
_reflns_threshold_expression >2sigma(I)
_cod_data_source_file c4ce01361a2.cif
_cod_data_source_block shelxl
_cod_depositor_comments 'Adding full bibliography for 7217262--7217274.cif.'
_cod_original_sg_symbol_H-M P2(1)/c
_cod_database_code 7217265

loop_
_symmetry_equiv_pos_as_xyz
'x, y, z'
'-x, y+1/2, -z+1/2'
'-x, -y, -z'
'x, -y-1/2, z-1/2'

loop_
_atom_site_label
_atom_site_type_symbol
_atom_site_fract_x
_atom_site_fract_y
_atom_site_fract_z
_atom_site_U_iso_or_equiv
_atom_site_adp_type
_atom_site_occupancy
_atom_site_symmetry_multiplicity
_atom_site_calc_flag
_atom_site_refinement_flags
_atom_site_disorder_assembly
_atom_site_disorder_group
Cd1 Cd 0.75802(3) 0.35701(4) 0.50822(3) 0.0379(2) Uani 1 1 d . . .
Cl1 Cl 0.72743(12) 0.33920(17) 0.37515(11) 0.0528(6) Uani 1 1 d . . .
O1 O 0.6468(4) 0.3347(5) 0.5353(3) 0.0698(14) Uani 1 1 d . . .
C1 C 0.6457(5) 0.2882(6) 0.5906(5) 0.045(2) Uani 1 1 d . . .
Cl2 Cl 0.79707(12) 0.52655(14) 0.55862(11) 0.0447(5) Uani 1 1 d . . .
O2 O 0.7033(3) 0.2747(5) 0.6384(3) 0.0596(17) Uani 1 1 d . . .
C2 C 0.5731(4) 0.2472(6) 0.6064(4) 0.043(2) Uani 1 1 d . . .
H25 H 0.5617 0.1843 0.5769 0.052 Uiso 1 1 calc R . .
H24 H 0.5349 0.2991 0.5904 0.052 Uiso 1 1 calc R . .
C3 C 0.5680(4) 0.2207(5) 0.6856(4) 0.0317(18) Uani 1 1 d . . .
H3 H 0.6100 0.1744 0.7036 0.038 Uiso 1 1 calc R . .
P4 P 0.48315(11) 0.15018(13) 0.68870(10) 0.0272(5) Uani 1 1 d . . .
C5 C 0.5719(4) 0.3174(5) 0.7337(4) 0.043(2) Uani 1 1 d . . .
H51 H 0.6202 0.3499 0.7343 0.064 Uiso 1 1 calc R . .
H53 H 0.5644 0.2979 0.7832 0.064 Uiso 1 1 calc R . .
H52 H 0.5337 0.3663 0.7141 0.064 Uiso 1 1 calc R . .
C6 C 0.4694(4) 0.1180(5) 0.7797(3) 0.0245(16) Uani 1 1 d . . .
C7 C 0.5299(4) 0.1051(5) 0.8323(4) 0.0345(19) Uani 1 1 d . . .
H7 H 0.5782 0.1163 0.8208 0.041 Uiso 1 1 calc R . .
C8 C 0.5183(5) 0.0759(6) 0.9008(4) 0.044(2) Uani 1 1 d . . .
H8 H 0.5589 0.0668 0.9374 0.053 Uiso 1 1 calc R . .
C9 C 0.4486(5) 0.0598(6) 0.9169(4) 0.046(2) Uani 1 1 d . . .
H9 H 0.4411 0.0395 0.9646 0.055 Uiso 1 1 calc R . .
C10 C 0.3896(5) 0.0726(6) 0.8647(4) 0.041(2) Uani 1 1 d . . .
H10 H 0.3414 0.0613 0.8764 0.049 Uiso 1 1 calc R . .
C11 C 0.3998(4) 0.1014(5) 0.7963(4) 0.0348(19) Uani 1 1 d . . .
H11 H 0.3588 0.1100 0.7601 0.042 Uiso 1 1 calc R . .
C12 C 0.4098(4) 0.2313(5) 0.6516(4) 0.0352(19) Uani 1 1 d . . .
C13 C 0.3881(4) 0.3108(5) 0.6936(4) 0.0364(19) Uani 1 1 d . . .
H13 H 0.4069 0.3148 0.7436 0.044 Uiso 1 1 calc R . .
C14 C 0.3397(5) 0.3842(6) 0.6635(6) 0.058(3) Uani 1 1 d . . .
H14 H 0.3252 0.4390 0.6926 0.069 Uiso 1 1 calc R . .
C15 C 0.3128(6) 0.3787(8) 0.5933(6) 0.072(3) Uani 1 1 d . . .
H15 H 0.2795 0.4299 0.5728 0.086 Uiso 1 1 calc R . .
C16 C 0.3328(5) 0.3008(8) 0.5510(5) 0.066(3) Uani 1 1 d . . .
H16 H 0.3127 0.2980 0.5013 0.079 Uiso 1 1 calc R . .
C17 C 0.3818(4) 0.2250(7) 0.5790(5) 0.049(2) Uani 1 1 d . . .
H17 H 0.3957 0.1706 0.5492 0.059 Uiso 1 1 calc R . .
C18 C 0.4869(5) 0.0324(6) 0.6394(4) 0.042(2) Uani 1 1 d . . .
C19 C 0.4225(6) -0.0160(6) 0.6143(4) 0.061(3) Uani 1 1 d . . .
H19 H 0.3762 0.0139 0.6192 0.073 Uiso 1 1 calc R . .
C20 C 0.4286(8) -0.1156(8) 0.5796(5) 0.079(4) Uani 1 1 d . . .
H20 H 0.3858 -0.1530 0.5612 0.095 Uiso 1 1 calc R . .
C21 C 0.4958(9) -0.1547(8) 0.5738(5) 0.075(4) Uani 1 1 d . . .
H21 H 0.4994 -0.2202 0.5513 0.090 Uiso 1 1 calc R . .
C22 C 0.5568(7) -0.1050(8) 0.5983(5) 0.078(3) Uani 1 1 d . . .
H22 H 0.6031 -0.1343 0.5924 0.093 Uiso 1 1 calc R . .
C23 C 0.5535(6) -0.0125(6) 0.6317(4) 0.061(3) Uani 1 1 d . . .
H23 H 0.5976 0.0220 0.6501 0.074 Uiso 1 1 calc R . .
O2A O 0.7903(4) 0.1609(5) 0.5274(3) 0.0698(14) Uani 1 1 d . . .
C1A C 0.8555(6) 0.1975(8) 0.5379(5) 0.057(3) Uani 1 1 d . . .
O1A O 0.8663(3) 0.2857(5) 0.5324(4) 0.0651(19) Uani 1 1 d . . .
C2A C 0.9185(5) 0.1224(7) 0.5674(4) 0.058(3) Uani 1 1 d . . .
H25A H 0.9149 0.0575 0.5388 0.070 Uiso 1 1 calc R . .
H24A H 0.9667 0.1545 0.5636 0.070 Uiso 1 1 calc R . .
C3A C 0.9104(5) 0.1004(6) 0.6452(4) 0.042(2) Uani 1 1 d . . .
H3A H 0.8637 0.0611 0.6464 0.050 Uiso 1 1 calc R . .
P4A P 0.98453(12) 0.02303(14) 0.68987(10) 0.0339(5) Uani 1 1 d . . .
C18A C 1.0672(5) 0.0937(5) 0.6960(4) 0.041(2) Uani 1 1 d . . .
C23A C 1.1071(5) 0.0960(7) 0.6363(5) 0.056(2) Uani 1 1 d . . .
H23A H 1.0923 0.0549 0.5947 0.067 Uiso 1 1 calc R . .
C22A C 1.1670(6) 0.1574(8) 0.6388(7) 0.072(3) Uani 1 1 d . . .
H22A H 1.1931 0.1606 0.5978 0.087 Uiso 1 1 calc R . .
C21A C 1.1903(6) 0.2143(8) 0.6983(8) 0.084(4) Uani 1 1 d . . .
H21A H 1.2332 0.2557 0.6993 0.101 Uiso 1 1 calc R . .
C20A C 1.1514(6) 0.2122(7) 0.7582(6) 0.070(3) Uani 1 1 d . . .
H20A H 1.1674 0.2524 0.8000 0.083 Uiso 1 1 calc R . .
C19A C 1.0901(5) 0.1519(6) 0.7563(5) 0.051(2) Uani 1 1 d . . .
H19A H 1.0634 0.1503 0.7968 0.062 Uiso 1 1 calc R . .
C6A C 0.9635(4) -0.0082(5) 0.7782(4) 0.0289(17) Uani 1 1 d . . .
C11A C 1.0181(4) -0.0419(5) 0.8294(4) 0.0379(19) Uani 1 1 d . . .
H11A H 1.0673 -0.0461 0.8187 0.045 Uiso 1 1 calc R . .
C10A C 1.0007(5) -0.0699(6) 0.8971(4) 0.043(2) Uani 1 1 d . . .
H10A H 1.0382 -0.0941 0.9331 0.052 Uiso 1 1 calc R . .
C9A C 0.9305(5) -0.0630(6) 0.9127(4) 0.044(2) Uani 1 1 d . . .
H9A H 0.9194 -0.0805 0.9599 0.053 Uiso 1 1 calc R . .
C8A C 0.8769(5) -0.0317(6) 0.8616(5) 0.048(2) Uani 1 1 d . . .
H8A H 0.8278 -0.0275 0.8724 0.057 Uiso 1 1 calc R . .
C7A C 0.8930(5) -0.0059(6) 0.7939(5) 0.044(2) Uani 1 1 d . . .
H7A H 0.8546 0.0140 0.7573 0.053 Uiso 1 1 calc R . .
C12A C 0.9929(5) -0.0946(6) 0.6415(4) 0.0357(19) Uani 1 1 d . . .
C13A C 1.0597(5) -0.1446(6) 0.6485(4) 0.046(2) Uani 1 1 d . . .
H13A H 1.1012 -0.1141 0.6762 0.055 Uiso 1 1 calc R . .
C14A C 1.0661(5) -0.2377(6) 0.6156(4) 0.044(2) Uani 1 1 d . . .
H14A H 1.1124 -0.2708 0.6183 0.053 Uiso 1 1 calc R . .
C15A C 1.0060(6) -0.2827(6) 0.5791(4) 0.048(2) Uani 1 1 d . . .
H15A H 1.0098 -0.3488 0.5576 0.058 Uiso 1 1 calc R . .
C16A C 0.9405(5) -0.2339(7) 0.5731(5) 0.053(2) Uani 1 1 d . . .
H16A H 0.8988 -0.2659 0.5468 0.064 Uiso 1 1 calc R . .
C17A C 0.9328(5) -0.1391(6) 0.6043(4) 0.042(2) Uani 1 1 d . . .
H17A H 0.8866 -0.1055 0.6000 0.051 Uiso 1 1 calc R . .
C5A C 0.9048(5) 0.2011(6) 0.6880(5) 0.064(3) Uani 1 1 d . . .
H52A H 0.8614 0.2398 0.6672 0.096 Uiso 1 1 calc R . .
H53A H 0.9489 0.2429 0.6854 0.096 Uiso 1 1 calc R . .
H51A H 0.9007 0.1847 0.7389 0.096 Uiso 1 1 calc R . .
O1W O 0.7854(4) 0.4340(5) 0.7223(3) 0.076(2) Uani 1 1 d . . .
H11W H 0.7771 0.4910 0.6938 0.114 Uiso 1 1 d R . .
H12W H 0.7627 0.3803 0.6947 0.114 Uiso 1 1 d R . .
O2W O 0.7422(5) 0.4301(6) 0.8589(5) 0.110(3) Uani 1 1 d D . .
H21W H 0.746(8) 0.367(3) 0.871(7) 0.165 Uiso 1 1 d D . .
H22W H 0.765(7) 0.458(8) 0.826(6) 0.165 Uiso 1 1 d D . .
O3WA O 0.7596(6) 0.5281(9) -0.0043(6) 0.069(4) Uani 0.50 1 d P A 1
H31W H 0.7455 0.5296 0.0410 0.104 Uiso 0.50 1 d PR A 1
H32W H 0.7901 0.4744 0.0048 0.104 Uiso 0.50 1 d PR A 1
O3WB O 0.7472(4) 0.5948(3) 0.1305(7) 0.063(4) Uani 0.50 1 d PD B 2
H33W H 0.752(5) 0.550(10) 0.080(4) 0.095 Uiso 0.50 1 d PD C 2
H34W H 0.731(9) 0.538(6) 0.152(6) 0.095 Uiso 0.50 1 d PD D 2
O4W O 0.7307(3) 0.0904(4) 0.7099(3) 0.0552(16) Uani 1 1 d . . .
H41W H 0.7374 0.1206 0.7534 0.083 Uiso 1 1 d R . .
H42W H 0.7317 0.1499 0.6905 0.083 Uiso 1 1 d R . .

loop_
_atom_site_aniso_label
_atom_site_aniso_U_11
_atom_site_aniso_U_22
_atom_site_aniso_U_33
_atom_site_aniso_U_23
_atom_site_aniso_U_13
_atom_site_aniso_U_12
Cd1 0.0282(4) 0.0323(3) 0.0522(4) 0.0085(3) 0.0006(3) 0.0008(3)
Cl1 0.0433(15) 0.0673(14) 0.0476(13) -0.0032(10) 0.0049(10) -0.0033(11)
O1 0.058(3) 0.087(3) 0.065(3) 0.040(3) 0.008(2) 0.001(3)
C1 0.031(6) 0.041(5) 0.063(6) -0.003(4) 0.010(5) 0.002(4)
Cl2 0.0452(14) 0.0363(11) 0.0520(12) -0.0024(9) 0.0042(10) 0.0022(10)
O2 0.045(4) 0.074(4) 0.061(4) 0.014(3) 0.012(3) -0.007(3)
C2 0.028(5) 0.050(5) 0.053(5) 0.006(4) 0.007(4) -0.003(4)
C3 0.030(5) 0.031(4) 0.034(4) 0.008(3) 0.003(3) -0.005(4)
P4 0.0279(12) 0.0233(9) 0.0300(10) 0.0055(8) 0.0019(8) -0.0027(9)
C5 0.041(6) 0.037(4) 0.049(5) 0.004(4) 0.002(4) -0.020(4)
C6 0.024(5) 0.022(4) 0.027(4) 0.003(3) -0.001(3) -0.002(3)
C7 0.035(5) 0.025(4) 0.042(5) 0.006(3) -0.001(4) -0.007(4)
C8 0.050(6) 0.038(5) 0.040(5) 0.018(4) -0.007(4) -0.001(4)
C9 0.060(7) 0.044(5) 0.034(5) 0.009(4) 0.011(5) -0.002(5)
C10 0.036(6) 0.043(5) 0.046(5) 0.006(4) 0.015(4) -0.001(4)
C11 0.032(5) 0.037(4) 0.035(4) 0.010(3) 0.003(4) -0.004(4)
C12 0.020(5) 0.036(4) 0.048(5) 0.017(4) -0.004(4) -0.013(4)
C13 0.032(5) 0.033(4) 0.046(5) 0.014(4) 0.012(4) -0.003(4)
C14 0.041(6) 0.036(5) 0.099(8) 0.029(5) 0.017(6) 0.011(4)
C15 0.048(7) 0.084(8) 0.086(8) 0.051(6) 0.015(6) 0.033(6)
C16 0.027(6) 0.103(8) 0.066(7) 0.053(6) -0.003(5) 0.000(6)
C17 0.030(6) 0.071(6) 0.046(5) 0.018(4) 0.007(4) -0.003(5)
C18 0.067(7) 0.027(4) 0.032(4) 0.009(3) 0.006(4) -0.005(5)
C19 0.103(9) 0.042(5) 0.038(5) 0.002(4) 0.010(5) -0.032(6)
C20 0.137(12) 0.059(7) 0.043(6) 0.009(5) 0.014(7) -0.051(7)
C21 0.139(13) 0.039(6) 0.050(6) 0.003(5) 0.023(7) 0.004(7)
C22 0.119(11) 0.051(6) 0.060(7) -0.003(5) -0.001(7) 0.030(7)
C23 0.097(9) 0.044(5) 0.040(5) -0.007(4) -0.003(5) 0.020(6)
O2A 0.058(3) 0.087(3) 0.065(3) 0.040(3) 0.008(2) 0.001(3)
C1A 0.049(7) 0.081(7) 0.042(5) 0.002(5) 0.005(5) -0.001(6)
O1A 0.061(5) 0.034(3) 0.095(5) -0.009(3) -0.007(4) 0.009(3)
C2A 0.064(7) 0.068(6) 0.041(5) 0.013(4) -0.001(5) 0.005(5)
C3A 0.052(6) 0.038(4) 0.034(4) 0.013(3) -0.005(4) -0.001(4)
P4A 0.0422(15) 0.0252(10) 0.0332(11) 0.0042(8) 0.0008(10) -0.0017(10)
C18A 0.048(6) 0.023(4) 0.050(5) 0.010(4) 0.003(4) -0.003(4)
C23A 0.055(7) 0.047(5) 0.067(6) 0.018(4) 0.014(5) -0.009(5)
C22A 0.065(8) 0.061(7) 0.095(9) 0.017(6) 0.029(7) 0.005(6)
C21A 0.034(7) 0.056(7) 0.165(13) 0.025(8) 0.022(8) -0.016(5)
C20A 0.050(7) 0.042(6) 0.114(9) -0.003(5) -0.001(6) -0.011(5)
C19A 0.050(6) 0.033(5) 0.069(6) -0.004(4) 0.001(5) -0.014(5)
C6A 0.029(5) 0.018(4) 0.040(4) 0.002(3) 0.007(4) 0.001(3)
C11A 0.033(5) 0.040(4) 0.041(5) 0.009(4) 0.005(4) 0.008(4)
C10A 0.040(6) 0.046(5) 0.043(5) 0.010(4) -0.001(4) 0.009(4)
C9A 0.048(7) 0.040(5) 0.046(5) 0.008(4) 0.012(5) 0.003(4)
C8A 0.032(6) 0.053(5) 0.060(6) 0.004(4) 0.013(5) 0.001(4)
C7A 0.027(6) 0.048(5) 0.054(5) 0.009(4) -0.008(4) -0.002(4)
C12A 0.047(6) 0.032(4) 0.030(4) 0.009(3) 0.010(4) -0.002(4)
C13A 0.065(7) 0.041(5) 0.030(4) 0.000(4) -0.002(4) -0.012(5)
C14A 0.063(7) 0.040(5) 0.033(5) 0.004(4) 0.013(4) 0.002(5)
C15A 0.075(8) 0.034(5) 0.035(5) -0.003(4) 0.005(5) -0.006(5)
C16A 0.051(7) 0.055(6) 0.051(6) -0.005(4) 0.001(5) -0.010(5)
C17A 0.044(6) 0.042(5) 0.041(5) -0.010(4) 0.005(4) -0.009(4)
C5A 0.081(8) 0.031(5) 0.073(7) 0.008(4) -0.016(6) 0.016(5)
O1W 0.081(5) 0.077(4) 0.063(4) 0.000(3) -0.015(4) -0.017(4)
O2W 0.119(8) 0.100(7) 0.113(7) 0.009(5) 0.025(6) -0.004(6)
O3WA 0.064(10) 0.060(8) 0.077(9) 0.024(6) -0.021(7) 0.021(7)
O3WB 0.048(9) 0.047(7) 0.090(9) 0.016(6) -0.011(7) -0.035(6)
O4W 0.049(4) 0.053(4) 0.061(4) 0.011(3) -0.002(3) 0.008(3)

loop_
_atom_type_symbol
_atom_type_description
_atom_type_scat_dispersion_real
_atom_type_scat_dispersion_imag
_atom_type_scat_source
C C 0.0033 0.0016 'International Tables Vol C Tables 4.2.6.8 and 6.1.1.4'
H H 0.0000 0.0000 'International Tables Vol C Tables 4.2.6.8 and 6.1.1.4'
O O 0.0106 0.0060 'International Tables Vol C Tables 4.2.6.8 and 6.1.1.4'
P P 0.1023 0.0942 'International Tables Vol C Tables 4.2.6.8 and 6.1.1.4'
Cd Cd -0.8075 1.2024 'International Tables Vol C Tables 4.2.6.8 and 6.1.1.4'
Cl Cl 0.1484 0.1585 'International Tables Vol C Tables 4.2.6.8 and 6.1.1.4'

loop_
_geom_angle_atom_site_label_1
_geom_angle_atom_site_label_2
_geom_angle_atom_site_label_3
_geom_angle
O1 Cd1 O1A 138.6(2)
O1 Cd1 Cl2 105.49(19)
O1A Cd1 Cl2 94.87(17)
O1 Cd1 Cl1 96.68(18)
O1A Cd1 Cl1 104.56(18)
Cl2 Cd1 Cl1 118.81(7)
O1 Cd1 O2A 92.5(2)
O1A Cd1 O2A 51.6(2)
Cl2 Cd1 O2A 139.74(17)
Cl1 Cd1 O2A 93.70(15)
O1 Cd1 C1A 117.4(3)
O1A Cd1 C1A 24.1(2)
Cl2 Cd1 C1A 116.4(2)
Cl1 Cd1 C1A 101.00(19)
O2A Cd1 C1A 27.5(2)
C1 O1 Cd1 112.6(6)
O1 C1 O2 123.4(8)
O1 C1 C2 117.5(8)
O2 C1 C2 119.1(8)
C1 C2 C3 115.7(7)
C1 C2 H25 108.4
C3 C2 H25 108.4
C1 C2 H24 108.4
C3 C2 H24 108.4
H25 C2 H24 107.4
C2 C3 C5 111.9(6)
C2 C3 P4 107.5(5)
C5 C3 P4 111.7(5)
C2 C3 H3 108.5
C5 C3 H3 108.5
P4 C3 H3 108.5
C12 P4 C18 112.5(4)
C12 P4 C6 108.2(3)
C18 P4 C6 107.7(3)
C12 P4 C3 107.7(3)
C18 P4 C3 109.0(4)
C6 P4 C3 111.8(3)
C3 C5 H51 109.5
C3 C5 H53 109.5
H51 C5 H53 109.5
C3 C5 H52 109.5
H51 C5 H52 109.5
H53 C5 H52 109.5
C11 C6 C7 120.6(6)
C11 C6 P4 119.8(5)
C7 C6 P4 119.6(6)
C8 C7 C6 118.7(7)
C8 C7 H7 120.7
C6 C7 H7 120.7
C9 C8 C7 120.3(8)
C9 C8 H8 119.9
C7 C8 H8 119.9
C8 C9 C10 120.6(7)
C8 C9 H9 119.7
C10 C9 H9 119.7
C11 C10 C9 120.2(8)
C11 C10 H10 119.9
C9 C10 H10 119.9
C10 C11 C6 119.8(7)
C10 C11 H11 120.1
C6 C11 H11 120.1
C13 C12 C17 119.7(7)
C13 C12 P4 118.7(6)
C17 C12 P4 120.9(7)
C14 C13 C12 120.3(8)
C14 C13 H13 119.8
C12 C13 H13 119.8
C15 C14 C13 120.1(9)
C15 C14 H14 119.9
C13 C14 H14 119.9
C14 C15 C16 120.7(9)
C14 C15 H15 119.7
C16 C15 H15 119.7
C15 C16 C17 121.3(9)
C15 C16 H16 119.3
C17 C16 H16 119.3
C12 C17 C16 117.8(9)
C12 C17 H17 121.1
C16 C17 H17 121.1
C19 C18 C23 120.9(8)
C19 C18 P4 118.6(7)
C23 C18 P4 120.3(7)
C18 C19 C20 116.5(10)
C18 C19 H19 121.8
C20 C19 H19 121.8
C21 C20 C19 119.4(11)
C21 C20 H20 120.3
C19 C20 H20 120.3
C22 C21 C20 122.2(11)
C22 C21 H21 118.9
C20 C21 H21 118.9
C21 C22 C23 120.2(12)
C21 C22 H22 119.9
C23 C22 H22 119.9
C22 C23 C18 120.8(10)
C22 C23 H23 119.6
C18 C23 H23 119.6
C1A O2A Cd1 81.6(6)
O1A C1A O2A 121.0(10)
O1A C1A C2A 121.1(9)
O2A C1A C2A 117.5(9)
O1A C1A Cd1 50.1(5)
O2A C1A Cd1 71.0(5)
C2A C1A Cd1 168.0(7)
C1A O1A Cd1 105.8(7)
C3A C2A C1A 107.3(7)
C3A C2A H25A 110.3
C1A C2A H25A 110.3
C3A C2A H24A 110.3
C1A C2A H24A 110.3
H25A C2A H24A 108.5
C2A C3A C5A 111.0(7)
C2A C3A P4A 112.8(6)
C5A C3A P4A 109.2(5)
C2A C3A H3A 107.9
C5A C3A H3A 107.9
P4A C3A H3A 107.9
C18A P4A C6A 110.2(4)
C18A P4A C12A 110.3(4)
C6A P4A C12A 108.2(3)
C18A P4A C3A 109.6(4)
C6A P4A C3A 108.0(4)
C12A P4A C3A 110.5(4)
C19A C18A C23A 119.7(8)
C19A C18A P4A 120.7(7)
C23A C18A P4A 119.5(7)
C22A C23A C18A 119.3(9)
C22A C23A H23A 120.3
C18A C23A H23A 120.3
C21A C22A C23A 121.4(10)
C21A C22A H22A 119.3
C23A C22A H22A 119.3
C22A C21A C20A 119.8(10)
C22A C21A H21A 120.1
C20A C21A H21A 120.1
C19A C20A C21A 119.6(10)
C19A C20A H20A 120.2
C21A C20A H20A 120.2
C20A C19A C18A 120.2(9)
C20A C19A H19A 119.9
C18A C19A H19A 119.9
C7A C6A C11A 119.6(7)
C7A C6A P4A 121.0(6)
C11A C6A P4A 119.2(6)
C6A C11A C10A 118.8(8)
C6A C11A H11A 120.6
C10A C11A H11A 120.6
C9A C10A C11A 120.7(8)
C9A C10A H10A 119.6
C11A C10A H10A 119.6
C8A C9A C10A 120.1(8)
C8A C9A H9A 120.0
C10A C9A H9A 120.0
C9A C8A C7A 119.9(8)
C9A C8A H8A 120.0
C7A C8A H8A 120.0
C6A C7A C8A 120.8(8)
C6A C7A H7A 119.6
C8A C7A H7A 119.6
C17A C12A C13A 120.5(7)
C17A C12A P4A 120.2(7)
C13A C12A P4A 119.0(6)
C14A C13A C12A 119.8(8)
C14A C13A H13A 120.1
C12A C13A H13A 120.1
C15A C14A C13A 119.7(9)
C15A C14A H14A 120.2
C13A C14A H14A 120.2
C14A C15A C16A 120.2(8)
C14A C15A H15A 119.9
C16A C15A H15A 119.9
C15A C16A C17A 121.4(8)
C15A C16A H16A 119.3
C17A C16A H16A 119.3
C12A C17A C16A 118.4(8)
C12A C17A H17A 120.8
C16A C17A H17A 120.8
C3A C5A H52A 109.5
C3A C5A H53A 109.5
H52A C5A H53A 109.5
C3A C5A H51A 109.5
H52A C5A H51A 109.5
H53A C5A H51A 109.5
H11W O1W H12W 104.7
H21W O2W H22W 123.6(17)
H31W O3WA H32W 95.0
H33W O3WB H34W 90.38(9)
H41W O4W H42W 88.8

loop_
_geom_bond_atom_site_label_1
_geom_bond_atom_site_label_2
_geom_bond_distance
Cd1 O1 2.185(6)
Cd1 O1A 2.188(6)
Cd1 Cl2 2.457(2)
Cd1 Cl1 2.473(2)
Cd1 O2A 2.622(6)
Cd1 C1A 2.744(10)
O1 C1 1.192(9)
C1 O2 1.305(9)
C1 C2 1.498(11)
C2 C3 1.523(10)
C2 H25 0.9900
C2 H24 0.9900
C3 C5 1.533(10)
C3 P4 1.814(7)
C3 H3 1.0000
P4 C12 1.777(8)
P4 C18 1.784(8)
P4 C6 1.787(7)
C5 H51 0.9800
C5 H53 0.9800
C5 H52 0.9800
C6 C11 1.371(10)
C6 C7 1.395(10)
C7 C8 1.370(10)
C7 H7 0.9500
C8 C9 1.368(11)
C8 H8 0.9500
C9 C10 1.370(11)
C9 H9 0.9500
C10 C11 1.359(9)
C10 H10 0.9500
C11 H11 0.9500
C12 C13 1.380(10)
C12 C17 1.383(11)
C13 C14 1.371(11)
C13 H13 0.9500
C14 C15 1.335(13)
C14 H14 0.9500
C15 C16 1.357(14)
C15 H15 0.9500
C16 C17 1.388(11)
C16 H16 0.9500
C17 H17 0.9500
C18 C19 1.368(12)
C18 C23 1.380(12)
C19 C20 1.451(13)
C19 H19 0.9500
C20 C21 1.353(15)
C20 H20 0.9500
C21 C22 1.322(15)
C21 H21 0.9500
C22 C23 1.353(11)
C22 H22 0.9500
C23 H23 0.9500
O2A C1A 1.280(10)
C1A O1A 1.165(10)
C1A C2A 1.557(12)
C2A C3A 1.498(10)
C2A H25A 0.9900
C2A H24A 0.9900
C3A C5A 1.536(11)
C3A P4A 1.806(8)
C3A H3A 1.0000
P4A C18A 1.765(8)
P4A C6A 1.777(7)
P4A C12A 1.784(8)
C18A C19A 1.370(11)
C18A C23A 1.404(11)
C23A C22A 1.354(13)
C23A H23A 0.9500
C22A C21A 1.351(15)
C22A H22A 0.9500
C21A C20A 1.396(15)
C21A H21A 0.9500
C20A C19A 1.367(12)
C20A H20A 0.9500
C19A H19A 0.9500
C6A C7A 1.363(10)
C6A C11A 1.365(10)
C11A C10A 1.384(10)
C11A H11A 0.9500
C10A C9A 1.360(11)
C10A H10A 0.9500
C9A C8A 1.341(11)
C9A H9A 0.9500
C8A C7A 1.369(11)
C8A H8A 0.9500
C7A H7A 0.9500
C12A C17A 1.354(11)
C12A C13A 1.380(11)
C13A C14A 1.363(10)
C13A H13A 0.9500
C14A C15A 1.352(11)
C14A H14A 0.9500
C15A C16A 1.352(12)
C15A H15A 0.9500
C16A C17A 1.371(10)
C16A H16A 0.9500
C17A H17A 0.9500
C5A H52A 0.9800
C5A H53A 0.9800
C5A H51A 0.9800
O1W H11W 0.9099
O1W H12W 0.9316
O2W H21W 0.851(5)
O2W H22W 0.851(5)
O3WA H31W 0.9101
O3WA H32W 0.8956
O3WB H33W 1.1100(5)
O3WB H34W 0.9100(4)
O4W H41W 0.8915
O4W H42W 0.8518

loop_
_geom_torsion_atom_site_label_1
_geom_torsion_atom_site_label_2
_geom_torsion_atom_site_label_3
_geom_torsion_atom_site_label_4
_geom_torsion
O1A Cd1 O1 C1 22.8(8)
Cl2 Cd1 O1 C1 -93.7(6)
Cl1 Cd1 O1 C1 143.9(6)
O2A Cd1 O1 C1 49.9(6)
C1A Cd1 O1 C1 37.8(7)
Cd1 O1 C1 O2 16.1(11)
Cd1 O1 C1 C2 -166.4(5)
O1 C1 C2 C3 -160.5(8)
O2 C1 C2 C3 17.1(11)
C1 C2 C3 C5 67.9(9)
C1 C2 C3 P4 -169.0(6)
C2 C3 P4 C12 -59.4(6)
C5 C3 P4 C12 63.7(6)
C2 C3 P4 C18 62.9(6)
C5 C3 P4 C18 -174.0(5)
C2 C3 P4 C6 -178.2(5)
C5 C3 P4 C6 -55.0(6)
C12 P4 C6 C11 36.9(6)
C18 P4 C6 C11 -85.0(6)
C3 P4 C6 C11 155.3(6)
C12 P4 C6 C7 -146.3(5)
C18 P4 C6 C7 91.9(6)
C3 P4 C6 C7 -27.8(6)
C11 C6 C7 C8 -0.3(10)
P4 C6 C7 C8 -177.1(5)
C6 C7 C8 C9 0.1(11)
C7 C8 C9 C10 0.0(12)
C8 C9 C10 C11 0.1(12)
C9 C10 C11 C6 -0.3(11)
C7 C6 C11 C10 0.3(10)
P4 C6 C11 C10 177.2(5)
C18 P4 C12 C13 163.3(6)
C6 P4 C12 C13 44.4(6)
C3 P4 C12 C13 -76.6(6)
C18 P4 C12 C17 -26.0(7)
C6 P4 C12 C17 -144.9(6)
C3 P4 C12 C17 94.1(6)
C17 C12 C13 C14 -0.7(11)
P4 C12 C13 C14 170.1(6)
C12 C13 C14 C15 0.4(12)
C13 C14 C15 C16 0.2(15)
C14 C15 C16 C17 -0.5(15)
C13 C12 C17 C16 0.5(11)
P4 C12 C17 C16 -170.2(6)
C15 C16 C17 C12 0.1(13)
C12 P4 C18 C19 -39.5(7)
C6 P4 C18 C19 79.7(7)
C3 P4 C18 C19 -158.8(6)
C12 P4 C18 C23 145.3(6)
C6 P4 C18 C23 -95.6(7)
C3 P4 C18 C23 25.9(7)
C23 C18 C19 C20 0.0(11)
P4 C18 C19 C20 -175.2(6)
C18 C19 C20 C21 -0.2(12)
C19 C20 C21 C22 -0.4(15)
C20 C21 C22 C23 1.2(16)
C21 C22 C23 C18 -1.4(14)
C19 C18 C23 C22 0.8(13)
P4 C18 C23 C22 175.9(7)
O1 Cd1 O2A C1A -156.3(5)
O1A Cd1 O2A C1A 1.2(5)
Cl2 Cd1 O2A C1A -38.6(6)
Cl1 Cd1 O2A C1A 106.8(5)
Cd1 O2A C1A O1A -2.0(8)
Cd1 O2A C1A C2A 170.7(7)
O1 Cd1 C1A O1A -155.3(6)
Cl2 Cd1 C1A O1A -29.0(7)
Cl1 Cd1 C1A O1A 101.1(6)
O2A Cd1 C1A O1A 177.7(9)
O1 Cd1 C1A O2A 26.9(6)
O1A Cd1 C1A O2A -177.7(9)
Cl2 Cd1 C1A O2A 153.3(4)
Cl1 Cd1 C1A O2A -76.6(5)
O1 Cd1 C1A C2A -110(3)
O1A Cd1 C1A C2A 46(3)
Cl2 Cd1 C1A C2A 17(3)
Cl1 Cd1 C1A C2A 147(3)
O2A Cd1 C1A C2A -136(3)
O2A C1A O1A Cd1 2.5(10)
C2A C1A O1A Cd1 -170.0(6)
O1 Cd1 O1A C1A 34.0(8)
Cl2 Cd1 O1A C1A 154.2(6)
Cl1 Cd1 O1A C1A -84.4(6)
O2A Cd1 O1A C1A -1.3(5)
O1A C1A C2A C3A 101.0(10)
O2A C1A C2A C3A -71.7(10)
Cd1 C1A C2A C3A 61(3)
C1A C2A C3A C5A -51.9(10)
C1A C2A C3A P4A -174.8(6)
C2A C3A P4A C18A 65.8(7)
C5A C3A P4A C18A -58.1(7)
C2A C3A P4A C6A -174.1(6)
C5A C3A P4A C6A 62.0(7)
C2A C3A P4A C12A -55.9(7)
C5A C3A P4A C12A -179.8(6)
C6A P4A C18A C19A -26.3(8)
C12A P4A C18A C19A -145.7(6)
C3A P4A C18A C19A 92.4(7)
C6A P4A C18A C23A 158.2(6)
C12A P4A C18A C23A 38.8(7)
C3A P4A C18A C23A -83.0(7)
C19A C18A C23A C22A -1.3(13)
P4A C18A C23A C22A 174.2(7)
C18A C23A C22A C21A 1.9(15)
C23A C22A C21A C20A -1.5(16)
C22A C21A C20A C19A 0.4(16)
C21A C20A C19A C18A 0.2(14)
C23A C18A C19A C20A 0.3(12)
P4A C18A C19A C20A -175.2(7)
C18A P4A C6A C7A 141.6(6)
C12A P4A C6A C7A -97.8(7)
C3A P4A C6A C7A 21.9(7)
C18A P4A C6A C11A -43.0(7)
C12A P4A C6A C11A 77.6(7)
C3A P4A C6A C11A -162.7(6)
C7A C6A C11A C10A -2.1(11)
P4A C6A C11A C10A -177.5(6)
C6A C11A C10A C9A -0.6(11)
C11A C10A C9A C8A 1.9(12)
C10A C9A C8A C7A -0.5(12)
C11A C6A C7A C8A 3.4(11)
P4A C6A C7A C8A 178.8(6)
C9A C8A C7A C6A -2.2(12)
C18A P4A C12A C17A -152.5(6)
C6A P4A C12A C17A 87.0(7)
C3A P4A C12A C17A -31.1(7)
C18A P4A C12A C13A 34.0(7)
C6A P4A C12A C13A -86.5(6)
C3A P4A C12A C13A 155.4(6)
C17A C12A C13A C14A 2.5(11)
P4A C12A C13A C14A 175.9(6)
C12A C13A C14A C15A -3.1(11)
C13A C14A C15A C16A 2.3(12)
C14A C15A C16A C17A -0.9(13)
C13A C12A C17A C16A -1.0(11)
P4A C12A C17A C16A -174.4(6)
C15A C16A C17A C12A 0.2(12)
